data_7054990
loop_
_publ_author_name
'Ulbrich, Ana H. D. P. S.'
'Milani, Jorge L. S.'
'Roisnel, Thierry'
'Carpentier, Jean-Fran\,cois'
'Casagrande, Osvaldo L.'

_publ_section_title
;
 Zwitterionic Ni(ii) complexes bearing pyrazolyl-ether-imidazolium
 ligands: synthesis, structural characterization and use in ethylene
 oligomerization
;
_journal_issue 9
_journal_name_full 'New J. Chem.'
_journal_page_first 7234
_journal_paper_doi 10.1039/C5NJ01538C
_journal_volume 39
_journal_year 2015
_chemical_compound_source 'synthesis as described'
_chemical_formula_moiety 'C12 H19 Cl3 N4 Ni O'
_chemical_formula_sum 'C12 H19 Cl3 N4 Ni O'
_chemical_formula_weight 400.37
_chemical_name_systematic
;
 ?
;
_space_group_IT_number 14
_symmetry_cell_setting monoclinic
_symmetry_Int_Tables_number 14
_symmetry_space_group_name_Hall '-P 2ybc'
_symmetry_space_group_name_H-M 'P 1 21/c 1'
_atom_sites_solution_hydrogens geom
_atom_sites_solution_primary direct
_atom_sites_solution_secondary difmap
_audit_conform_dict_location ftp://ftp.iucr.org/pub/cif_core.dic
_audit_conform_dict_name cif_core.dic
_audit_conform_dict_version 2.3
_audit_creation_date 2010-06-23T12:33:11-00:00
_audit_creation_method 'WinGX routine CIF_UPDATE'
_audit_update_record
;
2015-03-23 deposited with the CCDC.
2015-07-10 downloaded from the CCDC.
;
_cell_angle_alpha 90
_cell_angle_beta 104.377(2)
_cell_angle_gamma 90
_cell_formula_units_Z 4
_cell_length_a 13.3830(6)
_cell_length_b 7.7341(3)
_cell_length_c 17.1341(7)
_cell_measurement_reflns_used 4696
_cell_measurement_temperature 150(2)
_cell_measurement_theta_max 27.31
_cell_measurement_theta_min 2.91
_cell_measurement_wavelength 0.71073
_cell_volume 1717.93(12)
_computing_cell_refinement 'Bruker SMART (Bruker, 2002)'
_computing_data_collection 'Bruker SAINT (Bruker, 2002)'
_computing_data_reduction 'Bruker SAINT (Bruker, 2002)'
_computing_molecular_graphics 'Ortep-3 for Windows (Farrugia, 1997)'
_computing_publication_material
;
           WinGX publication routines (Farrugia, 1999),
           CRYSCAL (T. Roisnel, local program)
;
_computing_structure_refinement 'SHELXL-97 (Sheldrick, 1997)'
_computing_structure_solution 'SIR97 (Altomare et al., 1999))'
_diffrn_ambient_temperature 150(2)
_diffrn_detector 'CCD plate'
_diffrn_measured_fraction_theta_full 0.992
_diffrn_measured_fraction_theta_max 0.992
_diffrn_measurement_device_type 'APEXII, Bruker-AXS'
_diffrn_measurement_method 'CCD rotation images, thin slices'
_diffrn_radiation_monochromator graphite
_diffrn_radiation_probe x-ray
_diffrn_radiation_type MoK\a
_diffrn_radiation_wavelength 0.71073
_diffrn_reflns_av_R_equivalents 0.0376
_diffrn_reflns_av_unetI/netI 0.035
_diffrn_reflns_limit_h_max 17
_diffrn_reflns_limit_h_min -17
_diffrn_reflns_limit_k_max 10
_diffrn_reflns_limit_k_min -9
_diffrn_reflns_limit_l_max 19
_diffrn_reflns_limit_l_min -22
_diffrn_reflns_number 13838
_diffrn_reflns_theta_full 27.48
_diffrn_reflns_theta_max 27.48
_diffrn_reflns_theta_min 3.07
_exptl_absorpt_coefficient_mu 1.598
_exptl_absorpt_correction_T_max 0.909
_exptl_absorpt_correction_T_min 0.741
_exptl_absorpt_correction_type multi-scan
_exptl_absorpt_process_details
;
  [Sheldrick, G.M. (2002). SADABS Bruker AXS Inc., Madison, Wisconsin, USA]
;
_exptl_crystal_colour blue
_exptl_crystal_density_diffrn 1.548
_exptl_crystal_density_method 'not measured'
_exptl_crystal_description plate
_exptl_crystal_F_000 824
_exptl_crystal_size_max 0.26
_exptl_crystal_size_mid 0.25
_exptl_crystal_size_min 0.06
_refine_diff_density_max 0.332
_refine_diff_density_min -0.333
_refine_diff_density_rms 0.064
_refine_ls_extinction_method none
_refine_ls_goodness_of_fit_ref 1.031
_refine_ls_hydrogen_treatment constr
_refine_ls_matrix_type full
_refine_ls_number_parameters 192
_refine_ls_number_reflns 3899
_refine_ls_number_restraints 0
_refine_ls_restrained_S_all 1.031
_refine_ls_R_factor_all 0.0388
_refine_ls_R_factor_gt 0.0298
_refine_ls_shift/su_max 0.015
_refine_ls_shift/su_mean 0
_refine_ls_structure_factor_coef Fsqd
_refine_ls_weighting_details 'calc w=1/[\s^2^(Fo^2^)+(0.0337P)^2^+0.5423P] where P=(Fo^2^+2Fc^2^)/3'
_refine_ls_weighting_scheme calc
_refine_ls_wR_factor_gt 0.0703
_refine_ls_wR_factor_ref 0.0748
_reflns_number_gt 3240
_reflns_number_total 3899
_reflns_threshold_expression >2sigma(I)
_cod_data_source_file c5nj01538c2.cif
_cod_data_source_block job
_cod_depositor_comments 'Adding full bibliography for 7054987--7054991.cif.'
_cod_original_sg_symbol_H-M 'P 21/c'
_cod_database_code 7054990

loop_
_symmetry_equiv_pos_as_xyz
'x, y, z'
'-x, y+1/2, -z+1/2'
'-x, -y, -z'
'x, -y-1/2, z-1/2'

loop_
_atom_site_label
_atom_site_type_symbol
_atom_site_fract_x
_atom_site_fract_y
_atom_site_fract_z
_atom_site_U_iso_or_equiv
_atom_site_adp_type
_atom_site_occupancy
_atom_site_symmetry_multiplicity
_atom_site_calc_flag
_atom_site_refinement_flags
Ni1 Ni 0.261069(19) 0.29117(3) 0.864367(15) 0.02349(9) Uani 1 1 d .
Cl1 Cl 0.29651(4) 0.38826(8) 0.75043(3) 0.03459(14) Uani 1 1 d .
Cl2 Cl 0.21506(4) 0.00896(6) 0.84779(3) 0.02848(12) Uani 1 1 d .
Cl3 Cl 0.14649(4) 0.43240(7) 0.91998(3) 0.03172(13) Uani 1 1 d .
N1 N 0.39210(12) 0.2856(2) 0.95177(10) 0.0227(3) Uani 1 1 d .
C2 C 0.40713(17) 0.3498(3) 1.02635(12) 0.0278(4) Uani 1 1 d .
H2 H 0.3564 0.4096 1.046 0.033 Uiso 1 1 calc R
C3 C 0.50717(17) 0.3170(3) 1.07117(13) 0.0323(5) Uani 1 1 d .
H3 H 0.5372 0.3491 1.1255 0.039 Uiso 1 1 calc R
C4 C 0.55324(16) 0.2282(3) 1.01994(13) 0.0304(5) Uani 1 1 d .
H4 H 0.6222 0.1867 1.0325 0.036 Uiso 1 1 calc R
N5 N 0.48303(12) 0.2106(2) 0.94855(10) 0.0236(4) Uani 1 1 d .
C6 C 0.49924(16) 0.1319(3) 0.87501(13) 0.0276(4) Uani 1 1 d .
H6A H 0.4321 0.0909 0.8416 0.033 Uiso 1 1 calc R
H6B H 0.5446 0.0298 0.8898 0.033 Uiso 1 1 calc R
C7 C 0.54690(15) 0.2536(3) 0.82534(13) 0.0284(5) Uani 1 1 d .
H7A H 0.5505 0.1973 0.7742 0.034 Uiso 1 1 calc R
H7B H 0.5044 0.3595 0.8123 0.034 Uiso 1 1 calc R
O8 O 0.64779(10) 0.29675(18) 0.87110(8) 0.0257(3) Uani 1 1 d .
C9 C 0.70869(15) 0.3747(3) 0.82322(12) 0.0269(4) Uani 1 1 d .
H9A H 0.6833 0.4929 0.807 0.032 Uiso 1 1 calc R
H9B H 0.7048 0.3056 0.7739 0.032 Uiso 1 1 calc R
C10 C 0.81877(15) 0.3816(3) 0.87396(13) 0.0262(4) Uani 1 1 d .
H10A H 0.8636 0.4337 0.8422 0.031 Uiso 1 1 calc R
H10B H 0.8223 0.4552 0.9218 0.031 Uiso 1 1 calc R
N11 N 0.85585(12) 0.2068(2) 0.89990(9) 0.0210(3) Uani 1 1 d .
C12 C 0.83557(15) 0.1213(3) 0.96514(12) 0.0275(4) Uani 1 1 d .
H12 H 0.802 0.1681 1.0031 0.033 Uiso 1 1 calc R
C13 C 0.87227(15) -0.0406(3) 0.96480(12) 0.0278(5) Uani 1 1 d .
H13 H 0.8692 -0.1296 1.0023 0.033 Uiso 1 1 calc R
N14 N 0.91552(12) -0.0528(2) 0.89925(10) 0.0234(4) Uani 1 1 d .
C15 C 0.96175(17) -0.2082(3) 0.87432(14) 0.0313(5) Uani 1 1 d .
H15A H 0.916 -0.2546 0.825 0.047 Uiso 1 1 calc R
H15B H 0.9716 -0.2951 0.9172 0.047 Uiso 1 1 calc R
H15C H 1.0286 -0.1789 0.8641 0.047 Uiso 1 1 calc R
C16 C 0.90388(14) 0.0986(3) 0.85965(11) 0.0207(4) Uani 1 1 d .
C17 C 0.93770(15) 0.1392(3) 0.78593(12) 0.0257(4) Uani 1 1 d .
H17A H 1.004 0.1999 0.8006 0.038 Uiso 1 1 calc R
H17B H 0.8861 0.213 0.7506 0.038 Uiso 1 1 calc R
H17C H 0.9454 0.0318 0.7577 0.038 Uiso 1 1 calc R

loop_
_atom_site_aniso_label
_atom_site_aniso_U_11
_atom_site_aniso_U_22
_atom_site_aniso_U_33
_atom_site_aniso_U_23
_atom_site_aniso_U_13
_atom_site_aniso_U_12
Ni1 0.02031(13) 0.02653(15) 0.02306(15) -0.00036(10) 0.00430(10) 0.00060(10)
Cl1 0.0240(3) 0.0496(3) 0.0296(3) 0.0135(2) 0.0054(2) 0.0046(2)
Cl2 0.0267(2) 0.0287(3) 0.0314(3) -0.0055(2) 0.0098(2) -0.00452(19)
Cl3 0.0357(3) 0.0319(3) 0.0289(3) 0.0012(2) 0.0106(2) 0.0103(2)
N1 0.0209(8) 0.0231(8) 0.0242(9) -0.0007(7) 0.0055(7) -0.0008(6)
C2 0.0326(11) 0.0279(11) 0.0235(10) -0.0004(8) 0.0084(9) -0.0030(9)
C3 0.0358(12) 0.0367(12) 0.0215(11) 0.0029(9) 0.0019(9) -0.0069(10)
C4 0.0237(10) 0.0351(12) 0.0294(12) 0.0093(9) 0.0009(9) -0.0025(9)
N5 0.0197(8) 0.0247(9) 0.0265(9) 0.0032(7) 0.0059(7) -0.0006(7)
C6 0.0225(10) 0.0275(11) 0.0330(11) -0.0046(9) 0.0074(8) 0.0013(8)
C7 0.0208(10) 0.0394(12) 0.0251(11) -0.0008(9) 0.0058(8) 0.0021(9)
O8 0.0196(7) 0.0356(8) 0.0231(7) 0.0024(6) 0.0076(6) 0.0002(6)
C9 0.0273(10) 0.0288(11) 0.0274(11) 0.0050(9) 0.0121(9) 0.0030(8)
C10 0.0269(10) 0.0209(10) 0.0331(11) -0.0028(8) 0.0119(9) -0.0021(8)
N11 0.0186(8) 0.0255(9) 0.0198(8) -0.0011(7) 0.0062(6) -0.0021(6)
C12 0.0214(10) 0.0400(12) 0.0225(10) 0.0010(9) 0.0080(8) -0.0013(9)
C13 0.0216(10) 0.0374(12) 0.0240(10) 0.0077(9) 0.0047(8) -0.0028(8)
N14 0.0189(8) 0.0266(9) 0.0241(9) 0.0003(7) 0.0041(7) -0.0010(7)
C15 0.0296(11) 0.0262(11) 0.0357(13) -0.0028(9) 0.0036(9) 0.0018(9)
C16 0.0158(8) 0.0258(10) 0.0200(9) -0.0034(8) 0.0036(7) -0.0035(7)
C17 0.0234(10) 0.0307(11) 0.0249(10) -0.0011(8) 0.0100(8) -0.0015(8)

loop_
_atom_type_symbol
_atom_type_description
_atom_type_scat_dispersion_real
_atom_type_scat_dispersion_imag
_atom_type_scat_source
C C 0.0033 0.0016 'International Tables Vol C Tables 4.2.6.8 and 6.1.1.4'
H H 0 0 'International Tables Vol C Tables 4.2.6.8 and 6.1.1.4'
N N 0.0061 0.0033 'International Tables Vol C Tables 4.2.6.8 and 6.1.1.4'
O O 0.0106 0.006 'International Tables Vol C Tables 4.2.6.8 and 6.1.1.4'
F F 0.0171 0.0103 'International Tables Vol C Tables 4.2.6.8 and 6.1.1.4'
P P 0.1023 0.0942 'International Tables Vol C Tables 4.2.6.8 and 6.1.1.4'
Cl Cl 0.1484 0.1585 'International Tables Vol C Tables 4.2.6.8 and 6.1.1.4'
Ni Ni 0.3393 1.1124 'International Tables Vol C Tables 4.2.6.8 and 6.1.1.4'

loop_
_geom_angle_atom_site_label_1
_geom_angle_atom_site_label_2
_geom_angle_atom_site_label_3
_geom_angle
N1 Ni1 Cl1 108.77(5)
N1 Ni1 Cl2 103.47(5)
Cl1 Ni1 Cl2 108.78(2)
N1 Ni1 Cl3 104.66(5)
Cl1 Ni1 Cl3 120.82(2)
Cl2 Ni1 Cl3 108.93(2)
C2 N1 N5 105.83(16)
C2 N1 Ni1 126.97(14)
N5 N1 Ni1 127.16(13)
N1 C2 C3 110.80(19)
N1 C2 H2 124.6
C3 C2 H2 124.6
C4 C3 C2 105.14(19)
C4 C3 H3 127.4
C2 C3 H3 127.4
N5 C4 C3 107.88(19)
N5 C4 H4 126.1
C3 C4 H4 126.1
C4 N5 N1 110.36(17)
C4 N5 C6 127.07(18)
N1 N5 C6 122.50(16)
N5 C6 C7 113.50(17)
N5 C6 H6A 108.9
C7 C6 H6A 108.9
N5 C6 H6B 108.9
C7 C6 H6B 108.9
H6A C6 H6B 107.7
O8 C7 C6 108.13(16)
O8 C7 H7A 110.1
C6 C7 H7A 110.1
O8 C7 H7B 110.1
C6 C7 H7B 110.1
H7A C7 H7B 108.4
C7 O8 C9 112.46(15)
O8 C9 C10 107.34(16)
O8 C9 H9A 110.2
C10 C9 H9A 110.2
O8 C9 H9B 110.2
C10 C9 H9B 110.2
H9A C9 H9B 108.5
N11 C10 C9 110.42(16)
N11 C10 H10A 109.6
C9 C10 H10A 109.6
N11 C10 H10B 109.6
C9 C10 H10B 109.6
H10A C10 H10B 108.1
C16 N11 C12 109.34(17)
C16 N11 C10 125.86(16)
C12 N11 C10 124.41(17)
C13 C12 N11 107.25(18)
C13 C12 H12 126.4
N11 C12 H12 126.4
C12 C13 N14 107.03(18)
C12 C13 H13 126.5
N14 C13 H13 126.5
C16 N14 C13 109.27(17)
C16 N14 C15 124.97(17)
C13 N14 C15 125.69(18)
N14 C15 H15A 109.5
N14 C15 H15B 109.5
H15A C15 H15B 109.5
N14 C15 H15C 109.5
H15A C15 H15C 109.5
H15B C15 H15C 109.5
N14 C16 N11 107.10(17)
N14 C16 C17 126.58(18)
N11 C16 C17 126.32(18)
C16 C17 H17A 109.5
C16 C17 H17B 109.5
H17A C17 H17B 109.5
C16 C17 H17C 109.5
H17A C17 H17C 109.5
H17B C17 H17C 109.5

loop_
_geom_bond_atom_site_label_1
_geom_bond_atom_site_label_2
_geom_bond_distance
Ni1 N1 2.0039(16)
Ni1 Cl1 2.2493(6)
Ni1 Cl2 2.2665(6)
Ni1 Cl3 2.2755(6)
N1 C2 1.339(3)
N1 N5 1.361(2)
C2 C3 1.391(3)
C2 H2 0.95
C3 C4 1.375(3)
C3 H3 0.95
C4 N5 1.352(3)
C4 H4 0.95
N5 C6 1.463(3)
C6 C7 1.512(3)
C6 H6A 0.99
C6 H6B 0.99
C7 O8 1.422(2)
C7 H7A 0.99
C7 H7B 0.99
O8 C9 1.426(2)
C9 C10 1.514(3)
C9 H9A 0.99
C9 H9B 0.99
C10 N11 1.470(3)
C10 H10A 0.99
C10 H10B 0.99
N11 C16 1.345(2)
N11 C12 1.383(3)
C12 C13 1.345(3)
C12 H12 0.95
C13 N14 1.389(3)
C13 H13 0.95
N14 C16 1.342(3)
N14 C15 1.463(3)
C15 H15A 0.98
C15 H15B 0.98
C15 H15C 0.98
C16 C17 1.478(3)
C17 H17A 0.98
C17 H17B 0.98
C17 H17C 0.98

loop_
_geom_torsion_atom_site_label_1
_geom_torsion_atom_site_label_2
_geom_torsion_atom_site_label_3
_geom_torsion_atom_site_label_4
_geom_torsion
Cl1 Ni1 N1 C2 131.07(16)
Cl2 Ni1 N1 C2 -113.39(16)
Cl3 Ni1 N1 C2 0.65(18)
Cl1 Ni1 N1 N5 -51.42(16)
Cl2 Ni1 N1 N5 64.12(15)
Cl3 Ni1 N1 N5 178.17(14)
N5 N1 C2 C3 0.1(2)
Ni1 N1 C2 C3 178.07(14)
N1 C2 C3 C4 -0.1(2)
C2 C3 C4 N5 0.1(2)
C3 C4 N5 N1 0.0(2)
C3 C4 N5 C6 176.94(19)
C2 N1 N5 C4 -0.1(2)
Ni1 N1 N5 C4 -178.00(14)
C2 N1 N5 C6 -177.19(17)
Ni1 N1 N5 C6 4.9(3)
C4 N5 C6 C7 -83.0(2)
N1 N5 C6 C7 93.7(2)
N5 C6 C7 O8 64.7(2)
C6 C7 O8 C9 165.27(16)
C7 O8 C9 C10 -168.95(16)
O8 C9 C10 N11 58.4(2)
C9 C10 N11 C16 90.0(2)
C9 C10 N11 C12 -82.0(2)
C16 N11 C12 C13 0.4(2)
C10 N11 C12 C13 173.49(17)
N11 C12 C13 N14 0.3(2)
C12 C13 N14 C16 -0.9(2)
C12 C13 N14 C15 -177.94(18)
C13 N14 C16 N11 1.1(2)
C15 N14 C16 N11 178.18(16)
C13 N14 C16 C17 -179.08(18)
C15 N14 C16 C17 -2.0(3)
C12 N11 C16 N14 -0.9(2)
C10 N11 C16 N14 -173.93(16)
C12 N11 C16 C17 179.28(18)
C10 N11 C16 C17 6.3(3)
